data_8105505
loop_
_publ_author_name
'Lee, See Mun'
'Lo, Kong Mun'
'Tiekink, Edward R.T.'

_publ_section_title
;
 Crystal structure of
 (2Z)-2-amino-3-[(E)-[(2,4-dihydroxyphenyl)methylidene]-amino]but-2-enedinitrile,
 C11H8N4O2
;
_journal_issue 6
_journal_name_full 'Zeitschrift f\"ur Kristallographie - New Crystal Structures'
_journal_page_first 1499
_journal_page_last 1501
_journal_paper_doi 10.1515/ncrs-2020-0369
_journal_volume 235
_journal_year 2020
_chemical_formula_moiety 'C11 H8 N4 O2'
_chemical_formula_sum 'C11 H8 N4 O2'
_chemical_formula_weight 228.21
_space_group_crystal_system triclinic
_space_group_IT_number 2
_space_group_name_Hall '-P 1'
_space_group_name_H-M_alt 'P -1'
_atom_sites_solution_hydrogens mixed
_atom_sites_solution_primary direct
_atom_sites_solution_secondary difmap
_audit_creation_method SHELXL-2018/3
_cell_angle_alpha 88.218(4)
_cell_angle_beta 76.489(5)
_cell_angle_gamma 77.575(4)
_cell_formula_units_Z 2
_cell_length_a 6.9017(4)
_cell_length_b 6.9496(2)
_cell_length_c 11.2372(7)
_cell_measurement_reflns_used 4750
_cell_measurement_temperature 100(2)
_cell_measurement_theta_max 76.2440
_cell_measurement_theta_min 4.0360
_cell_volume 511.69(5)
_computing_cell_refinement 'CrysAlisPro [1]'
_computing_data_collection 'CrysAlisPro [1]'
_computing_data_reduction 'CrysAlisPro [1]'
_computing_molecular_graphics 'ORTEP-3 for Windows [4]'
_computing_publication_material 'SHELXL-2018/3 [3]'
_computing_structure_refinement 'SHELXL-2018/3 [3]'
_computing_structure_solution 'SHELXT 2014/5 [2]'
_diffrn_ambient_environment N~2~
_diffrn_ambient_temperature 100(2)
_diffrn_detector 'CCD plate'
_diffrn_detector_area_resol_mean 5.2558
_diffrn_detector_type AtlasS2
_diffrn_measured_fraction_theta_full 0.999
_diffrn_measured_fraction_theta_max 0.999
_diffrn_measurement_device 'four-circle diffractometer'
_diffrn_measurement_device_type 'XtaLAB Synergy, Dualflex, AtlasS2'
_diffrn_measurement_method '\w scans'
_diffrn_radiation_monochromator mirror
_diffrn_radiation_type CuK\a
_diffrn_radiation_wavelength 1.54184
_diffrn_reflns_av_R_equivalents 0.0507
_diffrn_reflns_av_unetI/netI 0.0296
_diffrn_reflns_Laue_measured_fraction_full 0.999
_diffrn_reflns_Laue_measured_fraction_max 0.999
_diffrn_reflns_limit_h_max 8
_diffrn_reflns_limit_h_min -8
_diffrn_reflns_limit_k_max 8
_diffrn_reflns_limit_k_min -6
_diffrn_reflns_limit_l_max 13
_diffrn_reflns_limit_l_min -13
_diffrn_reflns_number 11895
_diffrn_reflns_point_group_measured_fraction_full 0.999
_diffrn_reflns_point_group_measured_fraction_max 0.999
_diffrn_reflns_theta_full 67.078
_diffrn_reflns_theta_max 67.078
_diffrn_reflns_theta_min 4.047
_diffrn_source 'micro-focus sealed X-ray tube'
_exptl_absorpt_coefficient_mu 0.897
_exptl_absorpt_correction_T_max 1.000
_exptl_absorpt_correction_T_min 0.836
_exptl_absorpt_correction_type gaussian
_exptl_absorpt_process_details 'CrysAlisPro [1]'
_exptl_crystal_colour brown
_exptl_crystal_density_diffrn 1.481
_exptl_crystal_description prism
_exptl_crystal_F_000 236
_exptl_crystal_size_max 0.105
_exptl_crystal_size_mid 0.039
_exptl_crystal_size_min 0.029
_refine_diff_density_max 0.220
_refine_diff_density_min -0.314
_refine_diff_density_rms 0.062
_refine_ls_extinction_coef .
_refine_ls_extinction_method none
_refine_ls_goodness_of_fit_ref 1.046
_refine_ls_hydrogen_treatment mixed
_refine_ls_matrix_type full
_refine_ls_number_parameters 166
_refine_ls_number_reflns 1830
_refine_ls_number_restraints 4
_refine_ls_restrained_S_all 1.046
_refine_ls_R_factor_all 0.0463
_refine_ls_R_factor_gt 0.0417
_refine_ls_shift/su_max 0.000
_refine_ls_shift/su_mean 0.000
_refine_ls_structure_factor_coef Fsqd
_refine_ls_weighting_details 'w=1/[\s^2^(Fo^2^)+(0.0802P)^2^+0.0970P] where P=(Fo^2^+2Fc^2^)/3'
_refine_ls_weighting_scheme calc
_refine_ls_wR_factor_gt 0.1150
_refine_ls_wR_factor_ref 0.1200
_reflns_Friedel_coverage 0.000
_reflns_Friedel_fraction_full .
_reflns_Friedel_fraction_max .
_reflns_number_gt 1616
_reflns_number_total 1830
_reflns_threshold_expression 'I > 2\s(I)'
_cod_data_source_file suppl_ncrs-2020-0369_suppl.cif
_cod_data_source_block shelx
_cod_database_code 8105505
_shelx_shelxl_version_number 2018/3
_shelx_space_group_comment
;
The symmetry employed for this shelxl refinement is uniquely defined
by the following loop, which should always be used as a source of
symmetry information in preference to the above space-group names.
They are only intended as comments.
;
_shelx_estimated_absorpt_t_min 0.912
_shelx_estimated_absorpt_t_max 0.974

loop_
_space_group_symop_operation_xyz
'x, y, z'
'-x, -y, -z'

loop_
_atom_site_label
_atom_site_type_symbol
_atom_site_fract_x
_atom_site_fract_y
_atom_site_fract_z
_atom_site_U_iso_or_equiv
_atom_site_adp_type
_atom_site_occupancy
_atom_site_site_symmetry_order
_atom_site_calc_flag
_atom_site_refinement_flags_posn
_atom_site_refinement_flags_adp
_atom_site_refinement_flags_occupancy
_atom_site_disorder_assembly
_atom_site_disorder_group
O1 O 0.72280(17) 0.19693(13) 0.59053(10) 0.0211(3) Uani 1 1 d D . . . .
H1O H 0.646(3) 0.263(3) 0.6526(13) 0.032 Uiso 1 1 d D U . . .
O2 O 1.09585(16) 0.25151(14) 0.18078(9) 0.0201(3) Uani 1 1 d D . . . .
H2O H 1.105(3) 0.1304(15) 0.1785(19) 0.030 Uiso 1 1 d D U . . .
N1 N 0.53641(18) 0.54728(15) 0.71649(11) 0.0161(3) Uani 1 1 d . . . . .
N2 N 0.3002(2) 0.41733(16) 0.94232(11) 0.0211(3) Uani 1 1 d D . . . .
H1N H 0.358(3) 0.334(2) 0.8804(13) 0.025 Uiso 1 1 d D U . . .
H2N H 0.234(3) 0.390(3) 1.0171(11) 0.025 Uiso 1 1 d D U . . .
N3 N 0.4234(2) 1.04589(17) 0.80062(12) 0.0254(3) Uani 1 1 d . . . . .
N4 N 0.1541(2) 0.85921(17) 1.09948(12) 0.0260(3) Uani 1 1 d . . . . .
C1 C 0.4271(2) 0.67326(18) 0.81602(13) 0.0161(3) Uani 1 1 d . . . . .
C2 C 0.3220(2) 0.6042(2) 0.92146(13) 0.0168(3) Uani 1 1 d . . . . .
C3 C 0.4230(2) 0.8807(2) 0.80957(13) 0.0191(3) Uani 1 1 d . . . . .
C4 C 0.2266(2) 0.74616(19) 1.02039(14) 0.0191(3) Uani 1 1 d . . . . .
C5 C 0.6141(2) 0.62745(19) 0.61626(14) 0.0158(3) Uani 1 1 d . . . . .
H5 H 0.589850 0.767242 0.614718 0.019 Uiso 1 1 calc R U . . .
C6 C 0.7347(2) 0.51992(19) 0.50686(13) 0.0152(3) Uani 1 1 d . . . . .
C7 C 0.7869(2) 0.31172(19) 0.49633(13) 0.0159(3) Uani 1 1 d . . . . .
C8 C 0.9082(2) 0.21909(18) 0.38826(13) 0.0168(3) Uani 1 1 d . . . . .
H8 H 0.944870 0.079337 0.381885 0.020 Uiso 1 1 calc R U . . .
C9 C 0.9756(2) 0.3331(2) 0.28932(13) 0.0167(3) Uani 1 1 d . . . . .
C10 C 0.9243(2) 0.53861(19) 0.29702(13) 0.0176(3) Uani 1 1 d . . . . .
H10 H 0.970579 0.615217 0.229059 0.021 Uiso 1 1 calc R U . . .
C11 C 0.8057(2) 0.62796(19) 0.40481(14) 0.0166(3) Uani 1 1 d . . . . .
H11 H 0.770611 0.767811 0.410302 0.020 Uiso 1 1 calc R U . . .

loop_
_atom_site_aniso_label
_atom_site_aniso_U_11
_atom_site_aniso_U_22
_atom_site_aniso_U_33
_atom_site_aniso_U_23
_atom_site_aniso_U_13
_atom_site_aniso_U_12
O1 0.0279(6) 0.0116(5) 0.0183(6) 0.0011(4) 0.0036(4) -0.0027(4)
O2 0.0258(6) 0.0124(5) 0.0177(5) -0.0042(4) 0.0033(4) -0.0035(4)
N1 0.0182(6) 0.0119(6) 0.0164(6) -0.0024(4) -0.0009(5) -0.0023(4)
N2 0.0323(7) 0.0117(6) 0.0159(6) -0.0007(5) 0.0018(6) -0.0055(5)
N3 0.0355(8) 0.0134(6) 0.0228(7) -0.0036(5) 0.0031(6) -0.0058(5)
N4 0.0358(8) 0.0164(6) 0.0214(7) -0.0036(5) 0.0040(6) -0.0071(5)
C1 0.0193(7) 0.0107(6) 0.0170(7) -0.0026(5) -0.0029(6) -0.0014(5)
C2 0.0209(7) 0.0108(6) 0.0174(7) -0.0037(5) -0.0031(6) -0.0016(5)
C3 0.0221(8) 0.0159(7) 0.0168(7) -0.0022(5) -0.0001(6) -0.0031(5)
C4 0.0243(7) 0.0121(6) 0.0201(7) 0.0005(6) -0.0018(6) -0.0055(5)
C5 0.0167(7) 0.0117(6) 0.0185(7) -0.0019(5) -0.0032(6) -0.0026(5)
C6 0.0157(7) 0.0128(6) 0.0168(7) -0.0019(5) -0.0028(6) -0.0030(5)
C7 0.0168(7) 0.0134(6) 0.0174(7) 0.0005(5) -0.0034(6) -0.0038(5)
C8 0.0189(7) 0.0097(6) 0.0204(8) -0.0012(5) -0.0028(6) -0.0020(5)
C9 0.0164(7) 0.0154(6) 0.0176(7) -0.0036(5) -0.0018(6) -0.0032(5)
C10 0.0207(7) 0.0147(7) 0.0173(7) 0.0015(5) -0.0022(6) -0.0061(5)
C11 0.0194(7) 0.0104(6) 0.0195(7) -0.0019(5) -0.0027(6) -0.0036(5)

loop_
_atom_type_symbol
_atom_type_description
_atom_type_scat_dispersion_real
_atom_type_scat_dispersion_imag
_atom_type_scat_source
C C 0.0181 0.0091 'International Tables Vol C Tables 4.2.6.8 and 6.1.1.4'
H H 0.0000 0.0000 'International Tables Vol C Tables 4.2.6.8 and 6.1.1.4'
N N 0.0311 0.0180 'International Tables Vol C Tables 4.2.6.8 and 6.1.1.4'
O O 0.0492 0.0322 'International Tables Vol C Tables 4.2.6.8 and 6.1.1.4'

loop_
_geom_angle_atom_site_label_1
_geom_angle_atom_site_label_2
_geom_angle_atom_site_label_3
_geom_angle
_geom_angle_site_symmetry_1
_geom_angle_site_symmetry_3
C7 O1 H1O 112.9(14) . .
C9 O2 H2O 111.2(14) . .
C5 N1 C1 117.51(11) . .
C2 N2 H1N 115.2(13) . .
C2 N2 H2N 117.5(12) . .
H1N N2 H2N 127.2(18) . .
C2 C1 N1 121.74(12) . .
C2 C1 C3 117.96(12) . .
N1 C1 C3 120.30(12) . .
N2 C2 C1 126.49(13) . .
N2 C2 C4 116.97(13) . .
C1 C2 C4 116.53(12) . .
N3 C3 C1 177.81(16) . .
N4 C4 C2 178.78(16) . .
N1 C5 C6 124.68(12) . .
N1 C5 H5 117.7 . .
C6 C5 H5 117.7 . .
C11 C6 C7 117.97(13) . .
C11 C6 C5 117.99(12) . .
C7 C6 C5 124.04(13) . .
O1 C7 C8 118.00(11) . .
O1 C7 C6 121.52(13) . .
C8 C7 C6 120.48(13) . .
C7 C8 C9 119.39(12) . .
C7 C8 H8 120.3 . .
C9 C8 H8 120.3 . .
O2 C9 C8 122.35(11) . .
O2 C9 C10 116.46(13) . .
C8 C9 C10 121.19(13) . .
C11 C10 C9 118.71(13) . .
C11 C10 H10 120.6 . .
C9 C10 H10 120.6 . .
C10 C11 C6 122.25(12) . .
C10 C11 H11 118.9 . .
C6 C11 H11 118.9 . .

loop_
_geom_bond_atom_site_label_1
_geom_bond_atom_site_label_2
_geom_bond_distance
_geom_bond_site_symmetry_2
O1 C7 1.3539(17) .
O1 H1O 0.850(10) .
O2 C9 1.3658(17) .
O2 H2O 0.832(9) .
N1 C5 1.294(2) .
N1 C1 1.4033(18) .
N2 C2 1.3460(18) .
N2 H1N 0.880(9) .
N2 H2N 0.893(9) .
N3 C3 1.1500(19) .
N4 C4 1.1506(19) .
C1 C2 1.369(2) .
C1 C3 1.4355(18) .
C2 C4 1.4456(19) .
C5 C6 1.4401(19) .
C5 H5 0.9500 .
C6 C11 1.400(2) .
C6 C7 1.4155(19) .
C7 C8 1.390(2) .
C8 C9 1.394(2) .
C8 H8 0.9500 .
C9 C10 1.3956(19) .
C10 C11 1.374(2) .
C10 H10 0.9500 .
C11 H11 0.9500 .

loop_
_geom_torsion_atom_site_label_1
_geom_torsion_atom_site_label_2
_geom_torsion_atom_site_label_3
_geom_torsion_atom_site_label_4
_geom_torsion
_geom_torsion_site_symmetry_1
_geom_torsion_site_symmetry_2
_geom_torsion_site_symmetry_3
_geom_torsion_site_symmetry_4
C5 N1 C1 C2 173.23(13) . . . .
C5 N1 C1 C3 -6.9(2) . . . .
N1 C1 C2 N2 -3.4(2) . . . .
C3 C1 C2 N2 176.68(14) . . . .
N1 C1 C2 C4 176.02(12) . . . .
C3 C1 C2 C4 -3.9(2) . . . .
C1 N1 C5 C6 178.34(12) . . . .
N1 C5 C6 C11 179.02(13) . . . .
N1 C5 C6 C7 -1.4(2) . . . .
C11 C6 C7 O1 -179.46(12) . . . .
C5 C6 C7 O1 0.9(2) . . . .
C11 C6 C7 C8 1.2(2) . . . .
C5 C6 C7 C8 -178.44(13) . . . .
O1 C7 C8 C9 179.59(12) . . . .
C6 C7 C8 C9 -1.0(2) . . . .
C7 C8 C9 O2 179.71(12) . . . .
C7 C8 C9 C10 0.3(2) . . . .
O2 C9 C10 C11 -179.22(12) . . . .
C8 C9 C10 C11 0.2(2) . . . .
C9 C10 C11 C6 0.0(2) . . . .
C7 C6 C11 C10 -0.6(2) . . . .
C5 C6 C11 C10 178.99(12) . . . .
